data_1539900
loop_
_publ_author_name
'Bronger, W.'
'Schuster, T.'

_publ_section_title
;
 Cs6 Re6 S15 - eine Verbindung, in der (Re6 S8) Baueinheiten ueber
 Disulfidbruecken verknuepft eine Gerueststruktur bilden
;
_journal_name_full 'Zeitschrift fuer Anorganische und Allgemeine Chemie'
_journal_page_first 74
_journal_page_last 79
_journal_volume 587
_journal_year 1990
_chemical_formula_sum 'Cs6 Re6 S15'
_space_group_IT_number 167
_symmetry_space_group_name_Hall '-R 3 2"c'
_symmetry_space_group_name_H-M 'R -3 c :H'
_cell_angle_alpha 90
_cell_angle_beta 90
_cell_angle_gamma 120
_cell_formula_units_Z 6
_cell_length_a 14.012
_cell_length_b 14.012
_cell_length_c 27.779
_cell_volume 4723.321
_citation_journal_id_ASTM ZAACAB
_cod_data_source_file Bronger_ZAACAB_1990_1211.cif
_cod_data_source_block Cs6Re6S15
_cod_database_code 1539900

loop_
_symmetry_equiv_pos_as_xyz
x,y,z
-y,x-y,z
-x+y,-x,z
y,x,-z+1/2
-x,-x+y,-z+1/2
x-y,-y,-z+1/2
-x,-y,-z
y,-x+y,-z
x-y,x,-z
-y,-x,z-1/2
x,x-y,z-1/2
-x+y,y,z-1/2
x+2/3,y+1/3,z+1/3
-y+2/3,x-y+1/3,z+1/3
-x+y+2/3,-x+1/3,z+1/3
y+2/3,x+1/3,-z+5/6
-x+2/3,-x+y+1/3,-z+5/6
x-y+2/3,-y+1/3,-z+5/6
-x+2/3,-y+1/3,-z+1/3
y+2/3,-x+y+1/3,-z+1/3
x-y+2/3,x+1/3,-z+1/3
-y+2/3,-x+1/3,z-1/6
x+2/3,x-y+1/3,z-1/6
-x+y+2/3,y+1/3,z-1/6
x+1/3,y+2/3,z+2/3
-y+1/3,x-y+2/3,z+2/3
-x+y+1/3,-x+2/3,z+2/3
y+1/3,x+2/3,-z+7/6
-x+1/3,-x+y+2/3,-z+7/6
x-y+1/3,-y+2/3,-z+7/6
-x+1/3,-y+2/3,-z+2/3
y+1/3,-x+y+2/3,-z+2/3
x-y+1/3,x+2/3,-z+2/3
-y+1/3,-x+2/3,z+1/6
x+1/3,x-y+2/3,z+1/6
-x+y+1/3,y+2/3,z+1/6

loop_
_atom_site_label
_atom_site_type_symbol
_atom_site_fract_x
_atom_site_fract_y
_atom_site_fract_z
_atom_site_occupancy
_atom_site_U_iso_or_equiv
S3 S-2 0.632 0.552 0.2364 1 0.0
S1 S-2 0.845 0.547 0.2984 1 0.0
S4 S-2 0 0 0.25 1 0.0
Cs1 Cs+1 0.5512 0.8805 0.4986 1 0.0
Re1 Re+4 0.3145 0.551 0.1285 1 0.0
S2 S-2 0 0 0.105 1 0.0
